data_2214859
loop_
_publ_author_name
'Sarojini, B. K.'
'Yathirajan, H. S.'
'Sunil, K.'
'Narayana,  B.'
'Bolte, Michael'

_publ_section_title
;
 2-Bromo-<i>N</i>'-isopropylidene-5-methoxybenzohydrazide
;
_journal_coeditor_code SG2187
_journal_issue 8
_journal_name_full 'Acta Crystallographica Section E'
_journal_page_first o3487
_journal_page_last o3487
_journal_paper_doi 10.1107/S1600536807033090
_journal_volume 63
_journal_year 2007
_chemical_formula_iupac 'C11 H13 Br N2 O2'
_chemical_formula_moiety 'C11 H13 Br N2 O2'
_chemical_formula_sum 'C11 H13 Br N2 O2'
_chemical_formula_weight 285.14
_chemical_name_systematic
;
2-Bromo-N'-isopropylidene-5-methoxybenzohydrazide
;
_space_group_IT_number 14
_symmetry_cell_setting monoclinic
_symmetry_space_group_name_Hall '-P 2ybc'
_symmetry_space_group_name_H-M 'P 1 21/c 1'
_atom_sites_solution_hydrogens geom
_atom_sites_solution_primary direct
_atom_sites_solution_secondary difmap
_audit_creation_method SHELXL-97
_cell_angle_alpha 90.00
_cell_angle_beta 92.005(5)
_cell_angle_gamma 90.00
_cell_formula_units_Z 4
_cell_length_a 7.8311(5)
_cell_length_b 13.6460(7)
_cell_length_c 11.3800(8)
_cell_measurement_reflns_used 13368
_cell_measurement_temperature 173(2)
_cell_measurement_theta_max 29.5
_cell_measurement_theta_min 3.6
_cell_volume 1215.36(13)
_computing_cell_refinement X-Area
_computing_data_collection 'X-Area (Stoe & Cie, 2001)'
_computing_data_reduction X-Area
_computing_molecular_graphics 'PLATON (Spek, 2003)'
_computing_publication_material SHELXL97
_computing_structure_refinement 'SHELXL97 (Sheldrick, 1997)'
_computing_structure_solution 'SHELXS97 (Sheldrick, 1990)'
_diffrn_ambient_temperature 173(2)
_diffrn_measured_fraction_theta_full 0.997
_diffrn_measured_fraction_theta_max 0.995
_diffrn_measurement_device_type 'Stoe IPDS II two-circle-diffractometer'
_diffrn_measurement_method \w
_diffrn_radiation_monochromator graphite
_diffrn_radiation_source 'fine-focus sealed tube'
_diffrn_radiation_type MoK\a
_diffrn_radiation_wavelength 0.71073
_diffrn_reflns_av_R_equivalents 0.0801
_diffrn_reflns_av_sigmaI/netI 0.0323
_diffrn_reflns_limit_h_max 10
_diffrn_reflns_limit_h_min -10
_diffrn_reflns_limit_k_max 16
_diffrn_reflns_limit_k_min -18
_diffrn_reflns_limit_l_max 15
_diffrn_reflns_limit_l_min -15
_diffrn_reflns_number 27762
_diffrn_reflns_theta_full 25.00
_diffrn_reflns_theta_max 29.63
_diffrn_reflns_theta_min 3.58
_diffrn_standards_number 0
_exptl_absorpt_coefficient_mu 3.370
_exptl_absorpt_correction_T_max 0.4383
_exptl_absorpt_correction_T_min 0.3975
_exptl_absorpt_correction_type multi-scan
_exptl_absorpt_process_details '(MULABS; Spek, 2003; Blessing, 1995)'
_exptl_crystal_colour colourless
_exptl_crystal_density_diffrn 1.558
_exptl_crystal_density_method 'not measured'
_exptl_crystal_description block
_exptl_crystal_F_000 576
_exptl_crystal_size_max 0.29
_exptl_crystal_size_mid 0.27
_exptl_crystal_size_min 0.25
_refine_diff_density_max 0.471
_refine_diff_density_min -0.534
_refine_ls_extinction_coef 0.0108(9)
_refine_ls_extinction_expression Fc^*^=kFc[1+0.001xFc^2^\l^3^/sin(2\q)]^-1/4^
_refine_ls_extinction_method SHELXL97
_refine_ls_goodness_of_fit_ref 1.169
_refine_ls_hydrogen_treatment mixed
_refine_ls_matrix_type full
_refine_ls_number_parameters 153
_refine_ls_number_reflns 3404
_refine_ls_number_restraints 0
_refine_ls_restrained_S_all 1.169
_refine_ls_R_factor_all 0.0484
_refine_ls_R_factor_gt 0.0399
_refine_ls_shift/su_max 0.001
_refine_ls_shift/su_mean 0.000
_refine_ls_structure_factor_coef Fsqd
_refine_ls_weighting_details 'calc w=1/[\s^2^(Fo^2^)+(0.0262P)^2^+0.9527P] where P=(Fo^2^+2Fc^2^)/3'
_refine_ls_weighting_scheme calc
_refine_ls_wR_factor_gt 0.0832
_refine_ls_wR_factor_ref 0.0863
_reflns_number_gt 2995
_reflns_number_total 3404
_reflns_threshold_expression I>2\s(I)
_cod_data_source_file sg2187.cif
_cod_data_source_block I
_cod_original_sg_symbol_H-M 'P 21/c'
_cod_database_code 2214859
_cod_database_fobs_code 2214859

loop_
_symmetry_equiv_pos_as_xyz
'x, y, z'
'-x, y+1/2, -z+1/2'
'-x, -y, -z'
'x, -y-1/2, z-1/2'

loop_
_atom_site_type_symbol
_atom_site_label
_atom_site_fract_x
_atom_site_fract_y
_atom_site_fract_z
_atom_site_U_iso_or_equiv
_atom_site_adp_type
_atom_site_calc_flag
_atom_site_refinement_flags
_atom_site_occupancy
Br Br1 -0.02400(3) 0.755039(17) 0.73418(2) 0.03436(10) Uani d . 1
N N1 0.1881(2) 0.56917(15) 0.92316(15) 0.0241(4) Uani d . 1
H H1 0.163(4) 0.553(2) 0.992(2) 0.029(7) Uiso d . 1
N N2 0.3432(2) 0.61293(15) 0.89571(15) 0.0263(4) Uani d . 1
O O1 -0.0623(2) 0.50527(13) 0.85582(13) 0.0299(4) Uani d . 1
O O2 0.3225(2) 0.42571(13) 0.48012(14) 0.0322(4) Uani d . 1
C C1 0.0758(3) 0.54460(15) 0.83589(17) 0.0213(4) Uani d . 1
C C2 0.4445(3) 0.63696(17) 0.98164(19) 0.0266(4) Uani d . 1
C C3 0.4144(3) 0.6235(2) 1.11038(19) 0.0342(5) Uani d . 1
H H3A 0.3039 0.6521 1.1292 0.051 Uiso calc R 1
H H3B 0.5056 0.6561 1.1568 0.051 Uiso calc R 1
H H3C 0.4141 0.5534 1.1291 0.051 Uiso calc R 1
C C4 0.6117(3) 0.6825(2) 0.9500(2) 0.0433(7) Uani d . 1
H H4A 0.6176 0.6864 0.8642 0.065 Uiso calc R 1
H H4B 0.7062 0.6422 0.9814 0.065 Uiso calc R 1
H H4C 0.6201 0.7485 0.9836 0.065 Uiso calc R 1
C C11 0.1243(2) 0.56409(16) 0.71060(16) 0.0200(4) Uani d . 1
C C12 0.0821(3) 0.65109(16) 0.65255(18) 0.0229(4) Uani d . 1
C C13 0.1178(3) 0.66386(17) 0.53468(18) 0.0274(4) Uani d . 1
H H13 0.0881 0.7235 0.4961 0.033 Uiso calc R 1
C C14 0.1971(3) 0.58937(17) 0.47296(17) 0.0264(4) Uani d . 1
H H14 0.2215 0.5980 0.3924 0.032 Uiso calc R 1
C C15 0.2403(3) 0.50254(16) 0.52987(17) 0.0230(4) Uani d . 1
C C16 0.2025(3) 0.48971(16) 0.64868(17) 0.0226(4) Uani d . 1
H H16 0.2306 0.4297 0.6870 0.027 Uiso calc R 1
C C17 0.3679(3) 0.4361(2) 0.35960(19) 0.0350(5) Uani d . 1
H H17A 0.2639 0.4419 0.3097 0.053 Uiso calc R 1
H H17B 0.4329 0.3785 0.3358 0.053 Uiso calc R 1
H H17C 0.4379 0.4951 0.3511 0.053 Uiso calc R 1

loop_
_atom_site_aniso_label
_atom_site_aniso_U_11
_atom_site_aniso_U_22
_atom_site_aniso_U_33
_atom_site_aniso_U_12
_atom_site_aniso_U_13
_atom_site_aniso_U_23
Br1 0.04829(16) 0.02903(13) 0.02596(13) 0.00271(11) 0.00392(9) -0.00287(9)
N1 0.0230(8) 0.0368(10) 0.0127(7) -0.0085(7) 0.0021(6) 0.0033(7)
N2 0.0242(9) 0.0351(10) 0.0199(8) -0.0105(7) 0.0052(7) -0.0027(7)
O1 0.0236(8) 0.0489(10) 0.0173(7) -0.0125(7) -0.0005(6) 0.0073(7)
O2 0.0361(9) 0.0403(9) 0.0204(7) 0.0059(7) 0.0062(6) -0.0018(7)
C1 0.0222(9) 0.0275(10) 0.0142(8) -0.0030(7) 0.0018(7) 0.0038(7)
C2 0.0251(10) 0.0322(11) 0.0226(10) -0.0060(8) 0.0032(8) -0.0028(8)
C3 0.0315(12) 0.0510(15) 0.0199(10) -0.0089(11) -0.0038(8) 0.0015(10)
C4 0.0359(13) 0.0602(18) 0.0341(13) -0.0239(13) 0.0062(11) -0.0121(12)
C11 0.0192(9) 0.0281(10) 0.0129(8) -0.0068(7) 0.0004(7) 0.0020(7)
C12 0.0263(10) 0.0255(10) 0.0169(9) -0.0041(8) 0.0005(7) -0.0020(7)
C13 0.0375(12) 0.0279(10) 0.0166(9) -0.0039(9) -0.0007(8) 0.0055(8)
C14 0.0298(11) 0.0376(12) 0.0119(8) -0.0059(9) 0.0012(7) 0.0032(8)
C15 0.0205(9) 0.0321(11) 0.0164(8) -0.0039(8) -0.0002(7) -0.0009(8)
C16 0.0225(10) 0.0282(10) 0.0168(9) -0.0028(8) -0.0006(7) 0.0045(7)
C17 0.0291(11) 0.0572(16) 0.0189(10) 0.0024(11) 0.0031(8) -0.0072(10)

loop_
_atom_type_symbol
_atom_type_description
_atom_type_scat_dispersion_real
_atom_type_scat_dispersion_imag
_atom_type_scat_source
C C 0.0033 0.0016 'International Tables Vol C Tables 4.2.6.8 and 6.1.1.4'
H H 0.0000 0.0000 'International Tables Vol C Tables 4.2.6.8 and 6.1.1.4'
Br Br -0.2901 2.4595 'International Tables Vol C Tables 4.2.6.8 and 6.1.1.4'
N N 0.0061 0.0033 'International Tables Vol C Tables 4.2.6.8 and 6.1.1.4'
O O 0.0106 0.0060 'International Tables Vol C Tables 4.2.6.8 and 6.1.1.4'

loop_
_geom_angle_atom_site_label_1
_geom_angle_atom_site_label_2
_geom_angle_atom_site_label_3
_geom_angle
C1 N1 N2 119.46(16)
C1 N1 H1 116.7(19)
N2 N1 H1 123.7(19)
C2 N2 N1 117.28(17)
C15 O2 C17 117.17(19)
O1 C1 N1 121.77(18)
O1 C1 C11 120.00(18)
N1 C1 C11 118.21(17)
N2 C2 C3 126.8(2)
N2 C2 C4 116.3(2)
C3 C2 C4 116.8(2)
C2 C3 H3A 109.5
C2 C3 H3B 109.5
H3A C3 H3B 109.5
C2 C3 H3C 109.5
H3A C3 H3C 109.5
H3B C3 H3C 109.5
C2 C4 H4A 109.5
C2 C4 H4B 109.5
H4A C4 H4B 109.5
C2 C4 H4C 109.5
H4A C4 H4C 109.5
H4B C4 H4C 109.5
C16 C11 C12 118.91(17)
C16 C11 C1 118.64(18)
C12 C11 C1 122.28(18)
C13 C12 C11 120.8(2)
C13 C12 Br1 118.92(17)
C11 C12 Br1 120.29(15)
C12 C13 C14 120.2(2)
C12 C13 H13 119.9
C14 C13 H13 119.9
C15 C14 C13 119.57(18)
C15 C14 H14 120.2
C13 C14 H14 120.2
O2 C15 C14 125.03(18)
O2 C15 C16 114.97(19)
C14 C15 C16 120.0(2)
C11 C16 C15 120.54(19)
C11 C16 H16 119.7
C15 C16 H16 119.7
O2 C17 H17A 109.5
O2 C17 H17B 109.5
H17A C17 H17B 109.5
O2 C17 H17C 109.5
H17A C17 H17C 109.5
H17B C17 H17C 109.5

loop_
_geom_bond_atom_site_label_1
_geom_bond_atom_site_label_2
_geom_bond_distance
Br1 C12 1.902(2)
N1 C1 1.346(3)
N1 N2 1.398(2)
N1 H1 0.85(3)
N2 C2 1.280(3)
O1 C1 1.235(2)
O2 C15 1.364(3)
O2 C17 1.436(3)
C1 C11 1.512(3)
C2 C3 1.503(3)
C2 C4 1.505(3)
C3 H3A 0.9800
C3 H3B 0.9800
C3 H3C 0.9800
C4 H4A 0.9800
C4 H4B 0.9800
C4 H4C 0.9800
C11 C16 1.390(3)
C11 C12 1.393(3)
C12 C13 1.391(3)
C13 C14 1.394(3)
C13 H13 0.9500
C14 C15 1.386(3)
C14 H14 0.9500
C15 C16 1.405(3)
C16 H16 0.9500
C17 H17A 0.9800
C17 H17B 0.9800
C17 H17C 0.9800

loop_
_geom_hbond_atom_site_label_D
_geom_hbond_atom_site_label_H
_geom_hbond_atom_site_label_A
_geom_hbond_site_symmetry_A
_geom_hbond_distance_DH
_geom_hbond_distance_HA
_geom_hbond_distance_DA
_geom_hbond_angle_DHA
N1 H1 O1 3_567 0.85(3) 2.08(3) 2.916(2) 168(3)

loop_
_geom_torsion_atom_site_label_1
_geom_torsion_atom_site_label_2
_geom_torsion_atom_site_label_3
_geom_torsion_atom_site_label_4
_geom_torsion
C1 N1 N2 C2 178.5(2)
N2 N1 C1 O1 179.5(2)
N2 N1 C1 C11 1.0(3)
N1 N2 C2 C3 -0.2(4)
N1 N2 C2 C4 179.1(2)
O1 C1 C11 C16 -85.5(3)
N1 C1 C11 C16 93.0(2)
O1 C1 C11 C12 89.7(3)
N1 C1 C11 C12 -91.8(3)
C16 C11 C12 C13 -0.2(3)
C1 C11 C12 C13 -175.3(2)
C16 C11 C12 Br1 -179.67(15)
C1 C11 C12 Br1 5.2(3)
C11 C12 C13 C14 -0.2(3)
Br1 C12 C13 C14 179.32(17)
C12 C13 C14 C15 -0.1(3)
C17 O2 C15 C14 0.2(3)
C17 O2 C15 C16 -178.48(19)
C13 C14 C15 O2 -178.0(2)
C13 C14 C15 C16 0.6(3)
C12 C11 C16 C15 0.8(3)
C1 C11 C16 C15 176.12(18)
O2 C15 C16 C11 177.74(19)
C14 C15 C16 C11 -1.0(3)

loop_
_cod_related_entry_id
_cod_related_entry_database
_cod_related_entry_code
1 ChemSpider 21123778
